data_4322303
loop_
_publ_author_name
'Orde Q. Munro'
'P. Sizwe Madlala'
'Richard A. F. Warby'
'Takele B. Seda'
'Giovanni Hearne'

_publ_section_title
;
 Structural, Conformational, and Spectroscopic Studies of Primary Amine
 Complexes of Iron(II) Porphyrins
;
_journal_name_full 'Inorganic Chemistry'
_journal_page_first 4724
_journal_page_last 4736
_journal_paper_doi 10.1021/ic990178q
_journal_volume 38
_journal_year 1999
_chemical_formula_sum 'C60 H50 Fe N6'
_chemical_formula_weight 910.91
_chemical_name_systematic
; 
 ? 
;
_space_group_IT_number 2
_symmetry_cell_setting triclinic
_symmetry_space_group_name_Hall '-P 1'
_symmetry_space_group_name_H-M 'P -1'
_atom_sites_solution_hydrogens geom
_atom_sites_solution_primary direct
_atom_sites_solution_secondary difmap
_audit_creation_method SHELXL-97
_cell_angle_alpha 75.23(3)
_cell_angle_beta 89.12(2)
_cell_angle_gamma 60.419(17)
_cell_formula_units_Z 1
_cell_length_a 10.9625(16)
_cell_length_b 11.203(3)
_cell_length_c 11.299(4)
_cell_measurement_reflns_used 25
_cell_measurement_temperature 293(2)
_cell_measurement_theta_max 23
_cell_measurement_theta_min 2
_cell_volume 1156.8(6)
_computing_cell_refinement 'Structure Determination Program (B.A. Frenz & Assoc. & Enraf Nonius)'
_computing_data_collection 'Structure Determination Program (B.A. Frenz & Assoc. & Enraf Nonius)'
_computing_data_reduction 'Structure Determination Program (B.A. Frenz & Assoc. & Enraf Nonius)'
_computing_molecular_graphics 'ORTEX 7e (P. McArdle, UCG, Ireland, 1999)'
_computing_publication_material 'SHELXL-97 (Sheldrick, 1997)'
_computing_structure_refinement 'SHELXL-97 (Sheldrick, 1997)'
_computing_structure_solution 'SHELXS-97 (Sheldrick, 1990)'
_diffrn_ambient_temperature 293(2)
_diffrn_measured_fraction_theta_full 1.000
_diffrn_measured_fraction_theta_max 1.000
_diffrn_measurement_device_type 'Enraf-Nonius CAD4'
_diffrn_measurement_method Omega-2Theta
_diffrn_radiation_monochromator graphite
_diffrn_radiation_source 'fine-focus sealed tube'
_diffrn_radiation_type MoK\a
_diffrn_radiation_wavelength 0.71069
_diffrn_reflns_av_R_equivalents 0.0122
_diffrn_reflns_av_sigmaI/netI 0.0242
_diffrn_reflns_limit_h_max 12
_diffrn_reflns_limit_h_min -12
_diffrn_reflns_limit_k_max 12
_diffrn_reflns_limit_k_min -12
_diffrn_reflns_limit_l_max 12
_diffrn_reflns_limit_l_min -1
_diffrn_reflns_number 3782
_diffrn_reflns_theta_full 22.97
_diffrn_reflns_theta_max 22.97
_diffrn_reflns_theta_min 2.15
_diffrn_standards_decay_% 'no significant decay (0.6%)'
_diffrn_standards_interval_count '60 minutes'
_diffrn_standards_number 3
_exptl_absorpt_coefficient_mu 0.374
_exptl_absorpt_correction_T_max 0.9057
_exptl_absorpt_correction_T_min 0.8011
_exptl_absorpt_correction_type semi-empirical
_exptl_crystal_colour 'Dark red'
_exptl_crystal_density_diffrn 1.308
_exptl_crystal_density_meas ?
_exptl_crystal_density_method 'not measured'
_exptl_crystal_description 'Seven-sided rhomb'
_exptl_crystal_F_000 478
_exptl_crystal_size_max 0.62
_exptl_crystal_size_mid 0.27
_exptl_crystal_size_min 0.27
_refine_diff_density_max 0.216
_refine_diff_density_min -0.253
_refine_diff_density_rms 0.043
_refine_ls_extinction_coef none
_refine_ls_extinction_method none
_refine_ls_goodness_of_fit_ref 1.130
_refine_ls_hydrogen_treatment mixed
_refine_ls_matrix_type full
_refine_ls_number_parameters 326
_refine_ls_number_reflns 3210
_refine_ls_number_restraints 0
_refine_ls_restrained_S_all 1.130
_refine_ls_R_factor_all 0.0405
_refine_ls_R_factor_gt 0.0319
_refine_ls_shift/su_max 0.000
_refine_ls_shift/su_mean 0.000
_refine_ls_structure_factor_coef Fsqd
_refine_ls_weighting_details 'w=1/[\s^2^(Fo^2^)+(0.0357P)^2^+0.5258P] where P=(Fo^2^+2Fc^2^)/3'
_refine_ls_weighting_scheme calc
_refine_ls_wR_factor_gt 0.0806
_refine_ls_wR_factor_ref 0.0890
_reflns_number_gt 2859
_reflns_number_total 3210
_reflns_threshold_expression >2sigma(I)
_cod_data_source_file ic990178q_3.cif
_cod_data_source_block oqm1a
_cod_depositor_comments
;
The following automatic conversions were performed:

'_exptl_crystal_density_meas' value 'not measured' was changed to '?'
- the value is perceived as not measured.

Automatic conversion script
Id: cif_fix_values 3008 2015-01-20 13:52:24Z robertas 

The following automatic conversions were performed:

'_refine_ls_weighting_scheme' value 'calc
w=1/[\s^2^(Fo^2^)+(0.0357P)^2^+0.5258P] where P=(Fo^2^+2Fc^2^)/3' was
changed to 'calc'. New tag '_refine_ls_weighting_details' was
created. The value of the new tag was set to
'w=1/[\s^2^(Fo^2^)+(0.0357P)^2^+0.5258P] where P=(Fo^2^+2Fc^2^)/3'.

Automatic conversion script
Id: cif_fix_values 3143 2015-03-26 13:38:13Z robertas 
;
_cod_original_cell_volume 1156.8(5)
_cod_database_code 4322303

loop_
_symmetry_equiv_pos_as_xyz
'x, y, z'
'-x, -y, -z'

loop_
_atom_site_label
_atom_site_type_symbol
_atom_site_fract_x
_atom_site_fract_y
_atom_site_fract_z
_atom_site_U_iso_or_equiv
_atom_site_adp_type
_atom_site_occupancy
_atom_site_symmetry_multiplicity
_atom_site_calc_flag
_atom_site_refinement_flags
_atom_site_disorder_assembly
_atom_site_disorder_group
Fe Fe 0.0000 0.0000 0.0000 0.03103(15) Uani 1 2 d S . .
N(1) N 0.01968(18) -0.17593(17) 0.11853(15) 0.0329(4) Uani 1 1 d . . .
N(2) N -0.11153(18) 0.11433(17) 0.11126(15) 0.0346(4) Uani 1 1 d . . .
N(3) N 0.17931(19) -0.02544(19) 0.07894(16) 0.0396(5) Uani 1 1 d . . .
H(3A H 0.2306(10) -0.02731(18) 0.0232(11) 0.048 Uiso 1 1 calc R . .
H(3B H 0.1558(5) 0.0494(14) 0.0986(4) 0.048 Uiso 1 1 calc R . .
C(A1 C 0.0912(2) -0.3134(2) 0.10800(19) 0.0347(5) Uani 1 1 d . . .
C(A2 C -0.0350(2) -0.1868(2) 0.22894(19) 0.0347(5) Uani 1 1 d . . .
C(A3 C -0.1449(2) 0.0653(2) 0.22428(19) 0.0382(5) Uani 1 1 d . . .
C(A4 C -0.1740(2) 0.2606(2) 0.0909(2) 0.0375(5) Uani 1 1 d . . .
C(B1 C 0.0777(2) -0.4089(2) 0.2117(2) 0.0422(6) Uani 1 1 d . . .
H(B1 H 0.1160(11) -0.506(3) 0.2253(4) 0.051 Uiso 1 1 calc R . .
C(B2 C 0.0000(2) -0.3316(2) 0.2850(2) 0.0419(5) Uani 1 1 d . . .
H(B2 H -0.0267(8) -0.3658(10) 0.359(2) 0.050 Uiso 1 1 calc R . .
C(B3 C -0.2269(3) 0.1815(2) 0.2753(2) 0.0467(6) Uani 1 1 d . . .
H(B3 H -0.2603(10) 0.1754(3) 0.351(2) 0.056 Uiso 1 1 calc R . .
C(B4 C -0.2458(3) 0.3008(2) 0.1931(2) 0.0462(6) Uani 1 1 d . . .
H(B4 H -0.2943(15) 0.389(3) 0.2007(3) 0.055 Uiso 1 1 calc R . .
C(M1 C -0.1097(2) -0.0754(2) 0.28116(19) 0.0370(5) Uani 1 1 d . . .
C(M2 C -0.1658(2) 0.3542(2) -0.01144(19) 0.0364(5) Uani 1 1 d . . .
C(11 C -0.1506(2) -0.1098(2) 0.4065(2) 0.0404(5) Uani 1 1 d . . .
C(12 C -0.0648(3) -0.1396(3) 0.5099(2) 0.0582(7) Uani 1 1 d . . .
H(12 H 0.020(3) -0.1353(3) 0.5009(4) 0.070 Uiso 1 1 calc R . .
C(13 C -0.0990(4) -0.1757(3) 0.6265(3) 0.0723(9) Uani 1 1 d . . .
H(13 H -0.042(2) -0.1945(8) 0.693(2) 0.087 Uiso 1 1 calc R . .
C(14 C -0.2177(4) -0.1830(3) 0.6416(3) 0.0666(9) Uani 1 1 d . . .
H(14 H -0.2398(9) -0.2086(9) 0.721(3) 0.080 Uiso 1 1 calc R . .
C(15 C -0.3041(4) -0.1531(4) 0.5414(3) 0.0806(10) Uani 1 1 d . . .
H(15 H -0.383(3) -0.1571(4) 0.5512(5) 0.097 Uiso 1 1 calc R . .
C(16 C -0.2718(3) -0.1161(3) 0.4230(3) 0.0669(8) Uani 1 1 d . . .
H(16 H -0.329(2) -0.0967(8) 0.359(2) 0.080 Uiso 1 1 calc R . .
C(21 C -0.2443(2) 0.5109(2) -0.0204(2) 0.0390(5) Uani 1 1 d . . .
C(22 C -0.1847(3) 0.5706(3) 0.0327(2) 0.0495(6) Uani 1 1 d . . .
H(22 H -0.094(3) 0.5123(17) 0.0775(13) 0.059 Uiso 1 1 calc R . .
C(23 C -0.2569(3) 0.7161(3) 0.0208(3) 0.0601(7) Uani 1 1 d . . .
H(23 H -0.2152(14) 0.7554(13) 0.0566(12) 0.072 Uiso 1 1 calc R . .
C(24 C -0.3889(3) 0.8011(3) -0.0436(3) 0.0619(8) Uani 1 1 d . . .
H(24 H -0.4362(17) 0.897(3) -0.0523(4) 0.074 Uiso 1 1 calc R . .
C(25 C -0.4503(3) 0.7437(3) -0.0947(3) 0.0686(8) Uani 1 1 d . . .
H(25 H -0.536(3) 0.799(2) -0.1350(15) 0.082 Uiso 1 1 calc R . .
C(26 C -0.3789(3) 0.5985(3) -0.0837(3) 0.0589(7) Uani 1 1 d . . .
H(26 H -0.4237(14) 0.5585(13) -0.1205(12) 0.071 Uiso 1 1 calc R . .
C(31 C 0.2705(2) -0.1453(2) 0.1864(2) 0.0449(6) Uani 1 1 d . . .
H31A H 0.3042(6) -0.2349(16) 0.1655(4) 0.054 Uiso 1 1 calc R . .
H31B H 0.2145(10) -0.1457(2) 0.2542(12) 0.054 Uiso 1 1 calc R . .
C(32 C 0.3962(2) -0.1388(3) 0.2290(2) 0.0445(6) Uani 1 1 d . . .
H32A H 0.4523(10) -0.1403(2) 0.1626(12) 0.053 Uiso 1 1 calc R . .
H32B H 0.3629(6) -0.0496(16) 0.2479(4) 0.053 Uiso 1 1 calc R . .
C(33 C 0.4884(2) -0.2594(2) 0.3404(2) 0.0436(6) Uani 1 1 d . . .
C(34 C 0.6196(3) -0.3673(3) 0.3307(3) 0.0640(8) Uani 1 1 d . . .
H(34 H 0.6518(11) -0.3667(3) 0.255(3) 0.077 Uiso 1 1 calc R . .
C(35 C 0.7037(3) -0.4777(3) 0.4355(4) 0.0841(11) Uani 1 1 d . . .
H(35 H 0.787(3) -0.544(3) 0.4297(5) 0.101 Uiso 1 1 calc R . .
C(36 C 0.6543(4) -0.4802(4) 0.5473(3) 0.0815(10) Uani 1 1 d . . .
H(36 H 0.709(2) -0.555(3) 0.617(3) 0.098 Uiso 1 1 calc R . .
C(37 C 0.5256(4) -0.3738(4) 0.5573(3) 0.0781(9) Uani 1 1 d . . .
H(37 H 0.4911(13) -0.3751(4) 0.637(3) 0.094 Uiso 1 1 calc R . .
C(38 C 0.4436(3) -0.2639(3) 0.4546(2) 0.0642(8) Uani 1 1 d . . .
H(38 H 0.350(3) -0.187(2) 0.4631(4) 0.077 Uiso 1 1 calc R . .

loop_
_atom_site_aniso_label
_atom_site_aniso_U_11
_atom_site_aniso_U_22
_atom_site_aniso_U_33
_atom_site_aniso_U_23
_atom_site_aniso_U_13
_atom_site_aniso_U_12
Fe 0.0370(3) 0.0237(2) 0.0260(2) -0.00378(17) -0.00061(17) -0.01217(19)
N(1) 0.0370(10) 0.0267(9) 0.0293(10) -0.0051(7) -0.0006(8) -0.0132(8)
N(2) 0.0407(10) 0.0261(9) 0.0307(10) -0.0050(7) 0.0005(8) -0.0136(8)
N(3) 0.0464(11) 0.0321(10) 0.0345(10) -0.0048(8) -0.0014(8) -0.0176(9)
C(A1 0.0403(12) 0.0271(11) 0.0326(12) -0.0050(9) -0.0040(9) -0.0155(10)
C(A2 0.0390(12) 0.0317(11) 0.0285(11) -0.0025(9) -0.0011(9) -0.0170(10)
C(A3 0.0434(13) 0.0327(12) 0.0323(12) -0.0074(9) 0.0043(10) -0.0156(10)
C(A4 0.0434(13) 0.0289(11) 0.0356(12) -0.0102(10) 0.0028(10) -0.0143(10)
C(B1 0.0547(14) 0.0265(12) 0.0392(13) -0.0036(10) 0.0018(11) -0.0186(11)
C(B2 0.0544(14) 0.0350(12) 0.0322(12) -0.0022(10) 0.0040(11) -0.0231(11)
C(B3 0.0588(15) 0.0370(13) 0.0374(13) -0.0126(11) 0.0149(11) -0.0187(12)
C(B4 0.0572(15) 0.0309(12) 0.0439(14) -0.0151(11) 0.0123(11) -0.0156(11)
C(M1 0.0407(12) 0.0366(12) 0.0306(11) -0.0061(9) 0.0028(9) -0.0188(10)
C(M2 0.0423(12) 0.0269(11) 0.0359(12) -0.0076(9) -0.0018(10) -0.0149(10)
C(11 0.0481(14) 0.0289(11) 0.0387(13) -0.0073(10) 0.0097(11) -0.0166(10)
C(12 0.0560(16) 0.0705(18) 0.0365(14) -0.0063(12) 0.0060(12) -0.0278(14)
C(13 0.079(2) 0.080(2) 0.0378(15) -0.0074(14) 0.0076(15) -0.0302(18)
C(14 0.098(2) 0.0455(15) 0.0507(17) -0.0118(13) 0.0323(18) -0.0332(16)
C(15 0.092(2) 0.093(2) 0.086(3) -0.029(2) 0.042(2) -0.067(2)
C(16 0.075(2) 0.090(2) 0.0560(17) -0.0198(15) 0.0162(15) -0.0573(18)
C(21 0.0496(14) 0.0283(11) 0.0350(12) -0.0082(9) 0.0062(10) -0.0171(11)
C(22 0.0550(15) 0.0400(14) 0.0566(15) -0.0170(12) 0.0090(12) -0.0249(12)
C(23 0.077(2) 0.0445(16) 0.0732(19) -0.0265(14) 0.0223(16) -0.0373(16)
C(24 0.088(2) 0.0283(13) 0.0639(18) -0.0158(13) 0.0342(17) -0.0246(15)
C(25 0.0650(18) 0.0379(15) 0.0710(19) -0.0073(14) -0.0043(15) -0.0063(14)
C(26 0.0598(17) 0.0381(14) 0.0657(18) -0.0137(12) -0.0085(14) -0.0152(13)
C(31 0.0480(14) 0.0405(13) 0.0387(13) 0.0011(10) -0.0064(11) -0.0224(11)
C(32 0.0454(14) 0.0426(13) 0.0398(13) -0.0064(11) 0.0008(11) -0.0204(11)
C(33 0.0406(13) 0.0455(14) 0.0424(14) -0.0094(11) -0.0025(10) -0.0213(11)
C(34 0.0542(17) 0.0551(17) 0.0647(18) -0.0128(14) 0.0066(14) -0.0166(14)
C(35 0.0528(18) 0.0563(19) 0.106(3) -0.0083(19) -0.0112(18) -0.0068(15)
C(36 0.080(2) 0.075(2) 0.066(2) 0.0152(18) -0.0299(19) -0.038(2)
C(37 0.078(2) 0.092(2) 0.0438(17) -0.0003(16) -0.0086(15) -0.036(2)
C(38 0.0569(17) 0.0736(19) 0.0420(16) -0.0097(14) -0.0001(13) -0.0214(15)

loop_
_atom_type_symbol
_atom_type_description
_atom_type_scat_dispersion_real
_atom_type_scat_dispersion_imag
_atom_type_scat_source
Fe Fe 0.3463 0.8444 'International Tables Vol C Tables 4.2.6.8 and 6.1.1.4'
N N 0.0061 0.0033 'International Tables Vol C Tables 4.2.6.8 and 6.1.1.4'
C C 0.0033 0.0016 'International Tables Vol C Tables 4.2.6.8 and 6.1.1.4'
H H 0.0000 0.0000 'International Tables Vol C Tables 4.2.6.8 and 6.1.1.4'

loop_
_geom_angle_atom_site_label_1
_geom_angle_atom_site_label_2
_geom_angle_atom_site_label_3
_geom_angle
_geom_angle_site_symmetry_1
_geom_angle_site_symmetry_3
_geom_angle_publ_flag
N(2) Fe N(2) 180.00(12) . 2 ?
N(2) Fe N(1) 89.91(7) . . ?
N(2) Fe N(1) 90.09(7) 2 . ?
N(2) Fe N(1) 90.09(7) . 2 ?
N(2) Fe N(1) 89.91(7) 2 2 ?
N(1) Fe N(1) 180.00(13) . 2 ?
N(2) Fe N(3) 90.16(7) . . ?
N(2) Fe N(3) 89.84(7) 2 . ?
N(1) Fe N(3) 93.75(7) . . ?
N(1) Fe N(3) 86.25(7) 2 . ?
N(2) Fe N(3) 89.84(7) . 2 ?
N(2) Fe N(3) 90.16(7) 2 2 ?
N(1) Fe N(3) 86.25(7) . 2 ?
N(1) Fe N(3) 93.75(7) 2 2 ?
N(3) Fe N(3) 180.00(12) . 2 ?
C(A1 N(1) C(A2 105.03(16) . . ?
C(A1 N(1) Fe 127.41(14) . . ?
C(A2 N(1) Fe 127.56(14) . . ?
C(A3 N(2) C(A4 105.23(17) . . ?
C(A3 N(2) Fe 127.38(14) . . ?
C(A4 N(2) Fe 127.38(14) . . ?
C(31 N(3) Fe 123.49(15) . . ?
N(1) C(A1 C(M2 125.29(19) . 2 ?
N(1) C(A1 C(B1 110.08(19) . . ?
C(M2 C(A1 C(B1 124.6(2) 2 . ?
N(1) C(A2 C(M1 125.51(19) . . ?
N(1) C(A2 C(B2 110.13(19) . . ?
C(M1 C(A2 C(B2 124.3(2) . . ?
N(2) C(A3 C(M1 126.0(2) . . ?
N(2) C(A3 C(B3 110.20(19) . . ?
C(M1 C(A3 C(B3 123.7(2) . . ?
N(2) C(A4 C(M2 125.4(2) . . ?
N(2) C(A4 C(B4 109.82(19) . . ?
C(M2 C(A4 C(B4 124.8(2) . . ?
C(B2 C(B1 C(A1 107.4(2) . . ?
C(B1 C(B2 C(A2 107.3(2) . . ?
C(B4 C(B3 C(A3 107.2(2) . . ?
C(B3 C(B4 C(A4 107.6(2) . . ?
C(A2 C(M1 C(A3 123.5(2) . . ?
C(A2 C(M1 C(11 117.96(19) . . ?
C(A3 C(M1 C(11 118.52(19) . . ?
C(A4 C(M2 C(A1 124.4(2) . 2 ?
C(A4 C(M2 C(21 118.23(19) . . ?
C(A1 C(M2 C(21 117.37(19) 2 . ?
C(16 C(11 C(12 117.8(2) . . ?
C(16 C(11 C(M1 121.9(2) . . ?
C(12 C(11 C(M1 120.3(2) . . ?
C(11 C(12 C(13 121.0(3) . . ?
C(14 C(13 C(12 120.7(3) . . ?
C(13 C(14 C(15 119.4(3) . . ?
C(14 C(15 C(16 120.9(3) . . ?
C(11 C(16 C(15 120.3(3) . . ?
C(22 C(21 C(26 118.4(2) . . ?
C(22 C(21 C(M2 121.5(2) . . ?
C(26 C(21 C(M2 120.1(2) . . ?
C(21 C(22 C(23 120.9(3) . . ?
C(24 C(23 C(22 119.8(3) . . ?
C(25 C(24 C(23 120.2(3) . . ?
C(24 C(25 C(26 120.5(3) . . ?
C(21 C(26 C(25 120.2(3) . . ?
N(3) C(31 C(32 113.34(19) . . ?
C(33 C(32 C(31 113.7(2) . . ?
C(38 C(33 C(34 118.4(2) . . ?
C(38 C(33 C(32 120.6(2) . . ?
C(34 C(33 C(32 121.0(2) . . ?
C(33 C(34 C(35 120.0(3) . . ?
C(36 C(35 C(34 120.0(3) . . ?
C(37 C(36 C(35 120.2(3) . . ?
C(36 C(37 C(38 119.9(3) . . ?
C(37 C(38 C(33 121.5(3) . . ?

loop_
_geom_bond_atom_site_label_1
_geom_bond_atom_site_label_2
_geom_bond_distance
_geom_bond_site_symmetry_2
_geom_bond_publ_flag
Fe N(2) 1.9858(18) . ?
Fe N(2) 1.9858(18) 2 ?
Fe N(1) 1.9920(18) . ?
Fe N(1) 1.9920(18) 2 ?
Fe N(3) 2.0278(18) . ?
Fe N(3) 2.0278(18) 2 ?
N(1) C(A1 1.378(3) . ?
N(1) C(A2 1.379(3) . ?
N(2) C(A3 1.376(3) . ?
N(2) C(A4 1.382(3) . ?
N(3) C(31 1.469(3) . ?
C(A1 C(M2 1.388(3) 2 ?
C(A1 C(B1 1.432(3) . ?
C(A2 C(M1 1.388(3) . ?
C(A2 C(B2 1.432(3) . ?
C(A3 C(M1 1.391(3) . ?
C(A3 C(B3 1.431(3) . ?
C(A4 C(M2 1.385(3) . ?
C(A4 C(B4 1.429(3) . ?
C(B1 C(B2 1.333(3) . ?
C(B3 C(B4 1.338(3) . ?
C(M1 C(11 1.493(3) . ?
C(M2 C(A1 1.388(3) 2 ?
C(M2 C(21 1.501(3) . ?
C(11 C(16 1.372(4) . ?
C(11 C(12 1.373(3) . ?
C(12 C(13 1.379(4) . ?
C(13 C(14 1.348(4) . ?
C(14 C(15 1.349(4) . ?
C(15 C(16 1.391(4) . ?
C(21 C(22 1.372(3) . ?
C(21 C(26 1.377(3) . ?
C(22 C(23 1.385(4) . ?
C(23 C(24 1.360(4) . ?
C(24 C(25 1.353(4) . ?
C(25 C(26 1.384(4) . ?
C(31 C(32 1.509(3) . ?
C(32 C(33 1.502(3) . ?
C(33 C(38 1.372(4) . ?
C(33 C(34 1.374(4) . ?
C(34 C(35 1.394(4) . ?
C(35 C(36 1.366(5) . ?
C(36 C(37 1.352(5) . ?
C(37 C(38 1.371(4) . ?

loop_
_geom_torsion_atom_site_label_1
_geom_torsion_atom_site_label_2
_geom_torsion_atom_site_label_3
_geom_torsion_atom_site_label_4
_geom_torsion
_geom_torsion_site_symmetry_1
_geom_torsion_site_symmetry_2
_geom_torsion_site_symmetry_3
_geom_torsion_site_symmetry_4
_geom_torsion_publ_flag
N(2) Fe N(1) C(A1 -178.94(17) . . . . ?
N(2) Fe N(1) C(A1 1.06(17) 2 . . . ?
N(1) Fe N(1) C(A1 127(100) 2 . . . ?
N(3) Fe N(1) C(A1 -88.79(17) . . . . ?
N(3) Fe N(1) C(A1 91.21(17) 2 . . . ?
N(2) Fe N(1) C(A2 0.95(17) . . . . ?
N(2) Fe N(1) C(A2 -179.05(17) 2 . . . ?
N(1) Fe N(1) C(A2 -54(100) 2 . . . ?
N(3) Fe N(1) C(A2 91.10(17) . . . . ?
N(3) Fe N(1) C(A2 -88.90(17) 2 . . . ?
N(2) Fe N(2) C(A3 -154.76(19) 2 . . . ?
N(1) Fe N(2) C(A3 1.55(18) . . . . ?
N(1) Fe N(2) C(A3 -178.45(18) 2 . . . ?
N(3) Fe N(2) C(A3 -92.21(18) . . . . ?
N(3) Fe N(2) C(A3 87.79(18) 2 . . . ?
N(2) Fe N(2) C(A4 26.30(16) 2 . . . ?
N(1) Fe N(2) C(A4 -177.40(18) . . . . ?
N(1) Fe N(2) C(A4 2.60(18) 2 . . . ?
N(3) Fe N(2) C(A4 88.84(18) . . . . ?
N(3) Fe N(2) C(A4 -91.16(18) 2 . . . ?
N(2) Fe N(3) C(31 90.16(18) . . . . ?
N(2) Fe N(3) C(31 -89.84(18) 2 . . . ?
N(1) Fe N(3) C(31 0.24(18) . . . . ?
N(1) Fe N(3) C(31 -179.76(18) 2 . . . ?
N(3) Fe N(3) C(31 -136(7) 2 . . . ?
C(A2 N(1) C(A1 C(M2 -178.7(2) . . . 2 ?
Fe N(1) C(A1 C(M2 1.2(3) . . . 2 ?
C(A2 N(1) C(A1 C(B1 1.2(2) . . . . ?
Fe N(1) C(A1 C(B1 -178.87(14) . . . . ?
C(A1 N(1) C(A2 C(M1 176.5(2) . . . . ?
Fe N(1) C(A2 C(M1 -3.4(3) . . . . ?
C(A1 N(1) C(A2 C(B2 -1.6(2) . . . . ?
Fe N(1) C(A2 C(B2 178.48(14) . . . . ?
C(A4 N(2) C(A3 C(M1 177.1(2) . . . . ?
Fe N(2) C(A3 C(M1 -2.0(3) . . . . ?
C(A4 N(2) C(A3 C(B3 -0.9(2) . . . . ?
Fe N(2) C(A3 C(B3 179.97(15) . . . . ?
C(A3 N(2) C(A4 C(M2 178.8(2) . . . . ?
Fe N(2) C(A4 C(M2 -2.1(3) . . . . ?
C(A3 N(2) C(A4 C(B4 0.2(2) . . . . ?
Fe N(2) C(A4 C(B4 179.38(15) . . . . ?
N(1) C(A1 C(B1 C(B2 -0.4(3) . . . . ?
C(M2 C(A1 C(B1 C(B2 179.6(2) 2 . . . ?
C(A1 C(B1 C(B2 C(A2 -0.6(3) . . . . ?
N(1) C(A2 C(B2 C(B1 1.4(3) . . . . ?
C(M1 C(A2 C(B2 C(B1 -176.8(2) . . . . ?
N(2) C(A3 C(B3 C(B4 1.3(3) . . . . ?
C(M1 C(A3 C(B3 C(B4 -176.8(2) . . . . ?
C(A3 C(B3 C(B4 C(A4 -1.0(3) . . . . ?
N(2) C(A4 C(B4 C(B3 0.5(3) . . . . ?
C(M2 C(A4 C(B4 C(B3 -178.0(2) . . . . ?
N(1) C(A2 C(M1 C(A3 3.3(3) . . . . ?
C(B2 C(A2 C(M1 C(A3 -178.8(2) . . . . ?
N(1) C(A2 C(M1 C(11 -175.05(19) . . . . ?
C(B2 C(A2 C(M1 C(11 2.9(3) . . . . ?
N(2) C(A3 C(M1 C(A2 -0.5(4) . . . . ?
C(B3 C(A3 C(M1 C(A2 177.3(2) . . . . ?
N(2) C(A3 C(M1 C(11 177.8(2) . . . . ?
C(B3 C(A3 C(M1 C(11 -4.4(3) . . . . ?
N(2) C(A4 C(M2 C(A1 -0.9(4) . . . 2 ?
C(B4 C(A4 C(M2 C(A1 177.4(2) . . . 2 ?
N(2) C(A4 C(M2 C(21 178.06(19) . . . . ?
C(B4 C(A4 C(M2 C(21 -3.7(3) . . . . ?
C(A2 C(M1 C(11 C(16 -85.2(3) . . . . ?
C(A3 C(M1 C(11 C(16 96.3(3) . . . . ?
C(A2 C(M1 C(11 C(12 93.2(3) . . . . ?
C(A3 C(M1 C(11 C(12 -85.2(3) . . . . ?
C(16 C(11 C(12 C(13 0.5(4) . . . . ?
C(M1 C(11 C(12 C(13 -178.1(2) . . . . ?
C(11 C(12 C(13 C(14 0.2(5) . . . . ?
C(12 C(13 C(14 C(15 -0.7(5) . . . . ?
C(13 C(14 C(15 C(16 0.5(5) . . . . ?
C(12 C(11 C(16 C(15 -0.7(4) . . . . ?
C(M1 C(11 C(16 C(15 177.9(3) . . . . ?
C(14 C(15 C(16 C(11 0.2(5) . . . . ?
C(A4 C(M2 C(21 C(22 86.7(3) . . . . ?
C(A1 C(M2 C(21 C(22 -94.2(3) 2 . . . ?
C(A4 C(M2 C(21 C(26 -93.8(3) . . . . ?
C(A1 C(M2 C(21 C(26 85.3(3) 2 . . . ?
C(26 C(21 C(22 C(23 -1.4(4) . . . . ?
C(M2 C(21 C(22 C(23 178.1(2) . . . . ?
C(21 C(22 C(23 C(24 0.5(4) . . . . ?
C(22 C(23 C(24 C(25 0.7(4) . . . . ?
C(23 C(24 C(25 C(26 -0.9(4) . . . . ?
C(22 C(21 C(26 C(25 1.1(4) . . . . ?
C(M2 C(21 C(26 C(25 -178.4(2) . . . . ?
C(24 C(25 C(26 C(21 0.0(5) . . . . ?
Fe N(3) C(31 C(32 -179.03(15) . . . . ?
N(3) C(31 C(32 C(33 178.85(19) . . . . ?
C(31 C(32 C(33 C(38 -72.4(3) . . . . ?
C(31 C(32 C(33 C(34 107.8(3) . . . . ?
C(38 C(33 C(34 C(35 -0.1(4) . . . . ?
C(32 C(33 C(34 C(35 179.6(3) . . . . ?
C(33 C(34 C(35 C(36 1.5(5) . . . . ?
C(34 C(35 C(36 C(37 -1.8(5) . . . . ?
C(35 C(36 C(37 C(38 0.8(5) . . . . ?
C(36 C(37 C(38 C(33 0.5(5) . . . . ?
C(34 C(33 C(38 C(37 -0.9(4) . . . . ?
C(32 C(33 C(38 C(37 179.4(3) . . . . ?
